data_2104102
loop_
_publ_author_name
'Trzop, El\.zbieta'
'Turowska-Tyrk, Ilona'

_publ_section_title
;
 Monitoring structural transformations in crystals. 12. Course of an
 intramolecular [4+4] photocycloaddition in a crystal
;
_journal_coeditor_code BK5072
_journal_issue 3
_journal_name_full 'Acta Crystallographica Section B'
_journal_page_first 375
_journal_page_last 382
_journal_paper_doi 10.1107/S0108768108009853
_journal_volume 64
_journal_year 2008
_chemical_formula_sum 'C32 H24'
_chemical_formula_weight 408.51
_chemical_name_systematic
;
 ?
;
_space_group_IT_number 14
_symmetry_cell_setting monoclinic
_symmetry_space_group_name_Hall '-P 2ybc'
_symmetry_space_group_name_H-M 'P 1 21/c 1'
_atom_sites_solution_hydrogens geom
_atom_sites_solution_primary direct
_atom_sites_solution_secondary difmap
_audit_creation_method SHELXL-97
_cell_angle_alpha 90.00
_cell_angle_beta 112.86(2)
_cell_angle_gamma 90.00
_cell_formula_units_Z 2
_cell_length_a 10.266(2)
_cell_length_b 12.773(2)
_cell_length_c 8.4459(16)
_cell_measurement_reflns_used 1000
_cell_measurement_temperature 299(2)
_cell_measurement_theta_max 27
_cell_measurement_theta_min 3
_cell_volume 1020.5(4)
_computing_cell_refinement 'CRYSALIS (Oxford Diffraction, 2003)'
_computing_data_collection 'CRYSALIS (Oxford Diffraction, 2003)'
_computing_data_reduction 'CRYSALIS (Oxford Diffraction, 2003)'
_computing_molecular_graphics 'ORTEP-3 for Windows (Farrugia, 1997)'
_computing_publication_material 'SHELXL-97 (Sheldrick, 1997)'
_computing_structure_refinement 'SHELXL-97 (Sheldrick, 1997)'
_computing_structure_solution 'SHELXL-97 (Sheldrick, 1997)'
_diffrn_ambient_temperature 299(2)
_diffrn_measured_fraction_theta_full 0.993
_diffrn_measured_fraction_theta_max 0.993
_diffrn_measurement_device_type 'Kuma KM4CCD diffractometer'
_diffrn_measurement_method '\w scans'
_diffrn_radiation_monochromator graphite
_diffrn_radiation_source 'fine-focus sealed tube'
_diffrn_radiation_type MoK\a
_diffrn_radiation_wavelength 0.71073
_diffrn_reflns_av_R_equivalents 0.0148
_diffrn_reflns_av_sigmaI/netI 0.0173
_diffrn_reflns_limit_h_max 12
_diffrn_reflns_limit_h_min -12
_diffrn_reflns_limit_k_max 11
_diffrn_reflns_limit_k_min -15
_diffrn_reflns_limit_l_max 10
_diffrn_reflns_limit_l_min -9
_diffrn_reflns_number 5375
_diffrn_reflns_theta_full 25.00
_diffrn_reflns_theta_max 25.00
_diffrn_reflns_theta_min 3.07
_exptl_absorpt_coefficient_mu 0.075
_exptl_absorpt_correction_type none
_exptl_crystal_colour orange
_exptl_crystal_density_diffrn 1.329
_exptl_crystal_density_method 'not measured'
_exptl_crystal_description plate
_exptl_crystal_F_000 432
_exptl_crystal_size_max 0.55
_exptl_crystal_size_mid 0.325
_exptl_crystal_size_min 0.15
_refine_diff_density_max 0.198
_refine_diff_density_min -0.145
_refine_ls_extinction_coef 0.038(6)
_refine_ls_extinction_expression Fc^*^=kFc[1+0.001xFc^2^\l^3^/sin(2\q)]^-1/4^
_refine_ls_extinction_method SHELXL
_refine_ls_goodness_of_fit_ref 1.041
_refine_ls_hydrogen_treatment constr
_refine_ls_matrix_type full
_refine_ls_number_parameters 146
_refine_ls_number_reflns 1783
_refine_ls_number_restraints 0
_refine_ls_restrained_S_all 1.041
_refine_ls_R_factor_all 0.0584
_refine_ls_R_factor_gt 0.0409
_refine_ls_shift/su_max 0.000
_refine_ls_shift/su_mean 0.000
_refine_ls_structure_factor_coef Fsqd
_refine_ls_weighting_details 'calc w=1/[\s^2^(Fo^2^)+(0.0641P)^2^+0.2043P] where P=(Fo^2^+2Fc^2^)/3'
_refine_ls_weighting_scheme calc
_refine_ls_wR_factor_gt 0.1054
_refine_ls_wR_factor_ref 0.1214
_reflns_number_gt 1315
_reflns_number_total 1783
_reflns_threshold_expression >2sigma(I)
_cod_data_source_file bk5072.cif
_cod_data_source_block 0P
_cod_depositor_comments
;
The following automatic conversions were performed:
'_symmetry_cell_setting' value 'Monoclinic' changed to 'monoclinic'
according to '/home/saulius/struct/CIF-dictionaries/cif_core.dic'
dictionary named 'cif_core.dic' version 2.4.1 from 2010-06-29.

Automatic conversion script
Id: cif_fix_enum 1527 2010-12-29 10:47:43Z saulius 

The following automatic conversions were performed:

'_symmetry_cell_setting' value 'Monoclinic' changed to 'monoclinic'
according to /home/saulius/struct/CIF-dictionaries/cif_core.dic
dictionary named 'cif_core.dic' version 2.4.1 from 2010-06-29.

Automatic conversion script
Id: cif_fix_values 1715 2011-07-08 13:25:40Z adriana 
;
_cod_original_cell_volume 1020.5(3)
_cod_original_sg_symbol_H-M 'P 21/c'
_cod_database_code 2104102
_cod_database_fobs_code 2104102

loop_
_symmetry_equiv_pos_as_xyz
'x, y, z'
'-x, y+1/2, -z+1/2'
'-x, -y, -z'
'x, -y-1/2, z-1/2'

loop_
_atom_site_type_symbol
_atom_site_label
_atom_site_fract_x
_atom_site_fract_y
_atom_site_fract_z
_atom_site_U_iso_or_equiv
_atom_site_adp_type
_atom_site_calc_flag
_atom_site_refinement_flags
_atom_site_occupancy
C C1R 0.33221(19) 0.56799(15) 0.8253(2) 0.0585(5) Uani d . 1
H H1R 0.3694 0.5169 0.9094 0.070 Uiso calc R 1
C C2R 0.4208(2) 0.63661(16) 0.7987(3) 0.0677(6) Uani d . 1
H H2R 0.5167 0.6346 0.8678 0.081 Uiso calc R 1
C C3R 0.3700(2) 0.71015(16) 0.6690(3) 0.0665(6) Uani d . 1
H H3R 0.4322 0.7572 0.6513 0.080 Uiso calc R 1
C C4R 0.2306(2) 0.71437(13) 0.5677(2) 0.0557(5) Uani d . 1
H H4R 0.1995 0.7624 0.4780 0.067 Uiso calc R 1
C C5R -0.2551(2) 0.62601(15) 0.4930(3) 0.0605(5) Uani d . 1
H H5R -0.2926 0.6726 0.4018 0.073 Uiso calc R 1
C C6R -0.3416(2) 0.58108(19) 0.5596(3) 0.0771(7) Uani d . 1
H H6R -0.4367 0.5995 0.5174 0.093 Uiso calc R 1
C C7R -0.2895(3) 0.5067(2) 0.6919(3) 0.0804(7) Uani d . 1
H H7R -0.3503 0.4760 0.7363 0.097 Uiso calc R 1
C C8R -0.1514(2) 0.47938(16) 0.7552(2) 0.0651(6) Uani d . 1
H H8R -0.1191 0.4281 0.8397 0.078 Uiso calc R 1
C C9R 0.08859(17) 0.50080(12) 0.75868(18) 0.0441(4) Uani d . 1
C C10R -0.01637(18) 0.65106(11) 0.4943(2) 0.0426(4) Uani d . 1
C C11R -0.10858(17) 0.60372(12) 0.5592(2) 0.0446(4) Uani d . 1
C C12R -0.05477(18) 0.52768(12) 0.69495(19) 0.0458(4) Uani d . 1
C C13R 0.18260(17) 0.57055(12) 0.72886(18) 0.0428(4) Uani d . 1
C C14R 0.12930(17) 0.64705(11) 0.59462(19) 0.0422(4) Uani d . 1
C C15R -0.0724(2) 0.69401(13) 0.3137(2) 0.0546(5) Uani d . 1
H H15C 0.0034 0.7304 0.2951 0.066 Uiso calc R 1
H H15D -0.1459 0.7448 0.3019 0.066 Uiso calc R 1
C C16R 0.1337(2) 0.39144(13) 0.8273(2) 0.0581(5) Uani d . 1
H H16C 0.1023 0.3777 0.9198 0.070 Uiso calc R 1
H H16D 0.2361 0.3874 0.8744 0.070 Uiso calc R 1

loop_
_atom_site_aniso_label
_atom_site_aniso_U_11
_atom_site_aniso_U_22
_atom_site_aniso_U_33
_atom_site_aniso_U_12
_atom_site_aniso_U_13
_atom_site_aniso_U_23
C1R 0.0601(12) 0.0551(11) 0.0495(10) 0.0084(9) 0.0094(9) -0.0028(8)
C2R 0.0532(12) 0.0710(13) 0.0727(13) -0.0049(10) 0.0175(10) -0.0111(11)
C3R 0.0597(13) 0.0688(13) 0.0744(13) -0.0130(10) 0.0300(11) -0.0115(11)
C4R 0.0756(13) 0.0437(9) 0.0526(10) -0.0040(8) 0.0303(10) -0.0005(8)
C5R 0.0550(12) 0.0587(11) 0.0616(11) -0.0008(9) 0.0157(9) -0.0194(9)
C6R 0.0524(12) 0.0896(16) 0.0861(16) -0.0132(11) 0.0233(12) -0.0386(14)
C7R 0.0810(17) 0.0962(17) 0.0791(15) -0.0366(13) 0.0475(13) -0.0320(14)
C8R 0.0808(15) 0.0676(12) 0.0542(11) -0.0239(11) 0.0342(11) -0.0134(9)
C9R 0.0612(11) 0.0405(9) 0.0263(7) -0.0012(8) 0.0121(7) -0.0014(6)
C10R 0.0594(11) 0.0286(7) 0.0385(8) 0.0043(7) 0.0176(8) -0.0013(6)
C11R 0.0519(10) 0.0380(8) 0.0399(8) 0.0009(7) 0.0133(7) -0.0127(7)
C12R 0.0637(11) 0.0403(9) 0.0351(8) -0.0103(8) 0.0212(8) -0.0099(7)
C13R 0.0557(10) 0.0366(8) 0.0333(8) 0.0019(7) 0.0142(7) -0.0053(6)
C14R 0.0566(10) 0.0333(8) 0.0387(8) 0.0022(7) 0.0206(8) -0.0040(6)
C15R 0.0701(12) 0.0400(9) 0.0460(10) 0.0063(8) 0.0142(9) 0.0088(7)
C16R 0.0786(13) 0.0466(10) 0.0368(9) -0.0027(9) 0.0089(9) 0.0087(7)

loop_
_atom_type_symbol
_atom_type_description
_atom_type_scat_dispersion_real
_atom_type_scat_dispersion_imag
_atom_type_scat_source
C C 0.0033 0.0016 'International Tables Vol C Tables 4.2.6.8 and 6.1.1.4'
H H 0.0000 0.0000 'International Tables Vol C Tables 4.2.6.8 and 6.1.1.4'

loop_
_geom_angle_atom_site_label_1
_geom_angle_atom_site_label_2
_geom_angle_atom_site_label_3
_geom_angle_site_symmetry_3
_geom_angle
C2R C1R C13R . 122.42(18)
C1R C2R C3R . 120.29(19)
C4R C3R C2R . 120.59(18)
C3R C4R C14R . 121.99(17)
C6R C5R C11R . 121.4(2)
C5R C6R C7R . 120.6(2)
C8R C7R C6R . 120.4(2)
C7R C8R C12R . 121.2(2)
C12R C9R C13R . 117.92(14)
C12R C9R C16R . 119.54(15)
C13R C9R C16R . 121.60(15)
C11R C10R C14R . 118.10(14)
C11R C10R C15R . 120.12(15)
C14R C10R C15R . 121.44(15)
C10R C11R C5R . 122.32(16)
C10R C11R C12R . 119.61(15)
C5R C11R C12R . 118.05(16)
C9R C12R C8R . 122.16(16)
C9R C12R C11R . 119.53(14)
C8R C12R C11R . 118.27(17)
C9R C13R C1R . 122.88(15)
C9R C13R C14R . 119.70(15)
C1R C13R C14R . 117.41(15)
C10R C14R C4R . 123.39(15)
C10R C14R C13R . 119.44(14)
C4R C14R C13R . 117.15(16)
C10R C15R C16R 3_566 113.62(13)
C9R C16R C15R 3_566 112.41(13)

loop_
_geom_bond_atom_site_label_1
_geom_bond_atom_site_label_2
_geom_bond_site_symmetry_2
_geom_bond_distance
C1R C2R . 1.343(3)
C1R C13R . 1.432(2)
C2R C3R . 1.382(3)
C3R C4R . 1.354(3)
C4R C14R . 1.434(2)
C5R C6R . 1.350(3)
C5R C11R . 1.415(2)
C6R C7R . 1.405(3)
C7R C8R . 1.352(3)
C8R C12R . 1.420(2)
C9R C12R . 1.399(2)
C9R C13R . 1.406(2)
C9R C16R . 1.514(2)
C10R C11R . 1.402(2)
C10R C14R . 1.404(2)
C10R C15R . 1.509(2)
C11R C12R . 1.439(2)
C13R C14R . 1.435(2)
C15R C16R 3_566 1.557(2)
C16R C15R 3_566 1.557(2)
